data_2239294
loop_
_publ_author_name
'Hua, Rong'
'Wu, Xiao-Liu'
'Li, Jin-Ying'

_publ_section_title
;
 Bis[2,6-bis(1<i>H</i>-pyrazol-1-yl)pyridine]decakis(\m~2~-3-nitrobenzoato)bis(3-nitrobenzoato)tetradysprosium(III):
 a linear tetranuclear dysprosium compound based on mixed N- and O-donor
 ligands
;
_journal_coeditor_code SU2704
_journal_issue 5
_journal_name_full 'Acta Crystallographica Section E'
_journal_page_first m162
_journal_page_last m163
_journal_paper_doi 10.1107/S1600536814006060
_journal_volume 70
_journal_year 2014
_chemical_formula_iupac '[Dy4 (C7 H4 N O4)12 (C11 H9 N5)2]'
_chemical_formula_moiety 'C106 H66 Dy4 N22 O48'
_chemical_formula_sum 'C106 H66 Dy4 N22 O48'
_chemical_formula_weight 3065.81
_chemical_name_systematic
Bis[2,6-bis(1<i>H</i>-pyrazol-1-yl)pyridine]decakis(\m~2~-3-nitrobenzoato)bis(3-nitrobenzoato)tetradysprosium(III)
_space_group_IT_number 2
_space_group_name_Hall '-P 1'
_symmetry_cell_setting triclinic
_symmetry_space_group_name_Hall '-P 1'
_symmetry_space_group_name_H-M 'P -1'
_atom_sites_solution_hydrogens geom
_atom_sites_solution_primary direct
_atom_sites_solution_secondary difmap
_audit_creation_method SHELXL-97
_cell_angle_alpha 100.443(2)
_cell_angle_beta 111.7540(10)
_cell_angle_gamma 99.695(2)
_cell_formula_units_Z 1
_cell_length_a 14.2514(3)
_cell_length_b 14.9274(5)
_cell_length_c 14.9616(3)
_cell_measurement_reflns_used 9289
_cell_measurement_temperature 296(2)
_cell_measurement_theta_max 27.72
_cell_measurement_theta_min 2.56
_cell_volume 2808.88(13)
_computing_cell_refinement 'SAINT (Bruker, 2008)'
_computing_data_collection 'APEX2 (Bruker, 2008)'
_computing_data_reduction 'SAINT (Bruker, 2008)'
_computing_molecular_graphics 'DIAMOND (Brandenburg, 2005)'
_computing_publication_material 'SHELXL97 (Sheldrick, 2008)'
_computing_structure_refinement 'SHELXL97 (Sheldrick, 2008)'
_computing_structure_solution 'SHELXS97 (Sheldrick, 2008)'
_diffrn_ambient_temperature 296(2)
_diffrn_measured_fraction_theta_full 0.997
_diffrn_measured_fraction_theta_max 0.997
_diffrn_measurement_device_type 'Bruker APEX2 CCD area-detector'
_diffrn_measurement_method 'phi and omega scans'
_diffrn_radiation_monochromator graphite
_diffrn_radiation_source 'fine-focus sealed tube'
_diffrn_radiation_type MoK\a
_diffrn_radiation_wavelength 0.71073
_diffrn_reflns_av_R_equivalents 0.0246
_diffrn_reflns_av_sigmaI/netI 0.0215
_diffrn_reflns_limit_h_max 17
_diffrn_reflns_limit_h_min -17
_diffrn_reflns_limit_k_max 18
_diffrn_reflns_limit_k_min -18
_diffrn_reflns_limit_l_max 18
_diffrn_reflns_limit_l_min -18
_diffrn_reflns_number 42971
_diffrn_reflns_theta_full 26.00
_diffrn_reflns_theta_max 26.00
_diffrn_reflns_theta_min 1.52
_exptl_absorpt_coefficient_mu 2.736
_exptl_absorpt_correction_T_max 0.6244
_exptl_absorpt_correction_T_min 0.6107
_exptl_absorpt_correction_type multi-scan
_exptl_absorpt_process_details '(SADABS; Sheldrick, 1996)'
_exptl_crystal_colour Colourless
_exptl_crystal_density_diffrn 1.812
_exptl_crystal_density_method 'not measured'
_exptl_crystal_description Block
_exptl_crystal_F_000 1504
_exptl_crystal_size_max 0.20
_exptl_crystal_size_mid 0.20
_exptl_crystal_size_min 0.19
_refine_diff_density_max 0.663
_refine_diff_density_min -0.669
_refine_ls_extinction_method none
_refine_ls_goodness_of_fit_ref 1.131
_refine_ls_hydrogen_treatment constr
_refine_ls_matrix_type full
_refine_ls_number_parameters 848
_refine_ls_number_reflns 11020
_refine_ls_number_restraints 24
_refine_ls_restrained_S_all 1.142
_refine_ls_R_factor_all 0.0269
_refine_ls_R_factor_gt 0.0215
_refine_ls_shift/su_max 0.004
_refine_ls_shift/su_mean 0.000
_refine_ls_structure_factor_coef Fsqd
_refine_ls_weighting_details 'calc w=1/[\s^2^(Fo^2^)+(0.0235P)^2^+2.1975P] where P=(Fo^2^+2Fc^2^)/3'
_refine_ls_weighting_scheme calc
_refine_ls_wR_factor_gt 0.0544
_refine_ls_wR_factor_ref 0.0584
_reflns_number_gt 9747
_reflns_number_total 11020
_reflns_threshold_expression I>2sigma(I)
_cod_data_source_file su2704sup1.cf
_cod_data_source_block I
_cod_original_cell_volume 2808.87(12)
_cod_database_code 2239294
_cod_database_fobs_code 2239294

loop_
_symmetry_equiv_pos_site_id
_symmetry_equiv_pos_as_xyz
1 x,y,z
2 -x,-y,-z

loop_
_atom_site_aniso_label
_atom_site_aniso_U_11
_atom_site_aniso_U_22
_atom_site_aniso_U_33
_atom_site_aniso_U_12
_atom_site_aniso_U_13
_atom_site_aniso_U_23
Dy1 0.03900(10) 0.02630(10) 0.03210(10) 0.00880(10) 0.01060(10) 0.00580(10)
Dy2 0.02890(10) 0.02410(10) 0.03080(10) 0.00850(10) 0.00870(10) 0.00400(10)
O1 0.0515(14) 0.0458(13) 0.0725(18) 0.0122(11) 0.0169(13) 0.0270(12)
O2 0.0466(13) 0.0539(13) 0.0456(14) 0.0027(10) 0.0076(11) 0.0193(11)
O3 0.0574(19) 0.103(3) 0.130(3) 0.0175(17) 0.041(2) 0.015(2)
O4 0.074(2) 0.104(3) 0.089(3) 0.0355(19) 0.0183(19) 0.033(2)
O5 0.0477(13) 0.0326(10) 0.0584(15) 0.0039(9) 0.0203(12) 0.0038(10)
O6 0.0451(12) 0.0308(9) 0.0488(13) 0.0148(9) 0.0252(10) 0.0081(9)
O7 0.107(3) 0.140(3) 0.144(4) -0.031(2) 0.093(3) -0.001(3)
O8 0.076(2) 0.0680(18) 0.089(2) -0.0116(15) 0.0469(19) -0.0062(16)
O9 0.0629(15) 0.0348(11) 0.0460(13) 0.0095(10) 0.0117(12) 0.0154(10)
O10 0.050(6) 0.032(5) 0.044(3) -0.014(4) -0.003(3) 0.014(3)
O11 0.151(9) 0.039(3) 0.101(7) -0.004(4) 0.031(6) 0.016(4)
O12 0.202(5) 0.060(2) 0.152(4) 0.054(3) 0.053(4) 0.051(2)
O13 0.0517(13) 0.0397(11) 0.0555(14) 0.0112(10) 0.0279(12) 0.0031(10)
O14 0.043(3) 0.029(6) 0.061(6) 0.011(4) 0.026(4) 0.019(3)
O15 0.061(2) 0.099(3) 0.204(5) 0.0131(18) 0.072(3) 0.016(3)
O16 0.067(4) 0.085(4) 0.165(7) -0.007(3) 0.049(5) -0.029(4)
O17 0.0608(15) 0.0584(14) 0.0568(15) 0.0169(12) 0.0302(13) 0.0261(12)
O18 0.0690(16) 0.0609(15) 0.0369(13) 0.0142(12) 0.0218(12) -0.0002(11)
O19 0.172(18) 0.076(16) 0.078(9) 0.023(12) 0.026(10) -0.021(11)
O20 0.16(2) 0.151(19) 0.059(12) 0.058(15) 0.041(13) -0.035(8)
O21 0.0644(16) 0.0552(14) 0.0718(17) 0.0395(12) 0.0304(14) 0.0254(12)
O22 0.0328(12) 0.0683(15) 0.0464(14) 0.0111(11) 0.0068(10) 0.0016(12)
O23 0.074(3) 0.081(6) 0.097(7) -0.011(4) 0.026(5) -0.019(4)
O24 0.043(2) 0.137(6) 0.073(4) 0.003(4) 0.000(2) 0.017(5)
N1 0.075(2) 0.0376(14) 0.0430(17) 0.0071(13) 0.0259(15) 0.0038(12)
N2 0.092(2) 0.0386(15) 0.061(2) 0.0106(15) 0.045(2) 0.0016(14)
N3 0.0488(15) 0.0282(12) 0.0622(18) 0.0115(11) 0.0266(14) 0.0144(12)
N4 0.0386(14) 0.0497(15) 0.0631(19) 0.0124(12) 0.0111(14) 0.0306(14)
N5 0.0460(15) 0.0551(16) 0.0456(17) 0.0200(13) 0.0141(13) 0.0202(13)
N6 0.051(2) 0.066(2) 0.077(3) 0.0081(16) 0.0181(19) 0.0032(19)
N7 0.0507(18) 0.067(2) 0.083(3) 0.0026(15) 0.0379(19) 0.0202(18)
N8 0.146(5) 0.047(2) 0.124(5) 0.027(3) 0.059(4) 0.045(3)
N9 0.052(2) 0.078(3) 0.177(5) -0.0016(19) 0.057(3) -0.023(3)
N10 0.12(2) 0.097(10) 0.022(13) 0.054(15) 0.007(13) -0.009(13)
N11 0.041(2) 0.084(7) 0.052(3) 0.004(5) 0.012(2) 0.006(5)
C1 0.0457(18) 0.0337(15) 0.0420(18) -0.0002(13) 0.0094(15) 0.0029(13)
C2 0.0490(19) 0.0403(16) 0.0444(19) 0.0012(14) 0.0123(16) 0.0082(14)
C3 0.052(2) 0.0444(17) 0.0407(18) 0.0045(15) 0.0127(16) 0.0089(14)
C4 0.049(2) 0.0493(19) 0.054(2) 0.0027(15) 0.0149(17) 0.0020(16)
C5 0.063(3) 0.077(3) 0.074(3) -0.001(2) 0.032(2) 0.020(2)
C6 0.080(3) 0.096(3) 0.082(3) 0.004(3) 0.033(3) 0.049(3)
C7 0.062(2) 0.069(2) 0.068(3) 0.007(2) 0.017(2) 0.034(2)
C8 0.0401(16) 0.0288(13) 0.0453(18) 0.0153(12) 0.0187(14) 0.0104(12)
C9 0.0440(17) 0.0371(15) 0.0420(17) 0.0160(13) 0.0202(14) 0.0086(13)
C10 0.0434(17) 0.0414(15) 0.0448(18) 0.0148(13) 0.0234(15) 0.0099(13)
C11 0.051(2) 0.0530(19) 0.059(2) 0.0158(16) 0.0315(18) 0.0151(16)
C12 0.077(3) 0.076(3) 0.075(3) 0.020(2) 0.052(3) 0.016(2)
C13 0.098(3) 0.082(3) 0.059(3) 0.026(3) 0.051(3) 0.004(2)
C14 0.073(3) 0.053(2) 0.051(2) 0.0110(18) 0.032(2) 0.0007(16)
C15 0.0442(17) 0.0385(15) 0.0344(17) 0.0085(13) 0.0055(14) 0.0093(13)
C16 0.0493(18) 0.0332(14) 0.0324(16) 0.0070(13) 0.0096(14) 0.0082(12)
C17 0.058(2) 0.0356(15) 0.048(2) 0.0082(14) 0.0183(17) 0.0098(14)
C18 0.101(3) 0.0413(18) 0.057(2) 0.021(2) 0.031(2) 0.0216(17)
C19 0.136(5) 0.069(3) 0.063(3) 0.044(3) 0.018(3) 0.040(2)
C20 0.103(4) 0.084(3) 0.052(3) 0.015(3) -0.010(3) 0.022(2)
C21 0.075(3) 0.0438(18) 0.044(2) 0.0058(17) -0.0064(19) 0.0116(16)
C22 0.0413(17) 0.0393(15) 0.0431(18) 0.0090(13) 0.0215(15) 0.0093(13)
C23 0.0398(16) 0.0387(15) 0.0400(17) 0.0100(12) 0.0181(14) 0.0092(13)
C24 0.0422(18) 0.0444(17) 0.062(2) 0.0041(14) 0.0205(17) -0.0045(16)
C25 0.0394(19) 0.060(2) 0.080(3) 0.0047(16) 0.0264(19) 0.0022(19)
C26 0.052(2) 0.062(2) 0.080(3) 0.0217(18) 0.035(2) 0.007(2)
C27 0.062(2) 0.0450(18) 0.080(3) 0.0138(17) 0.037(2) 0.0017(18)
C28 0.0507(19) 0.0395(16) 0.060(2) 0.0075(14) 0.0283(18) 0.0056(15)
C29 0.0412(16) 0.0485(17) 0.0344(17) 0.0147(14) 0.0146(14) 0.0112(14)
C30 0.0480(18) 0.0410(15) 0.0360(17) 0.0133(13) 0.0177(14) 0.0106(13)
C31 0.063(2) 0.0459(17) 0.0428(19) 0.0204(16) 0.0194(17) 0.0096(15)
C32 0.093(3) 0.075(3) 0.043(2) 0.044(2) 0.030(2) 0.0107(19)
C33 0.101(4) 0.120(4) 0.065(3) 0.053(3) 0.057(3) 0.034(3)
C34 0.084(3) 0.103(4) 0.090(4) 0.012(3) 0.056(3) 0.036(3)
C35 0.064(2) 0.061(2) 0.054(2) 0.0015(18) 0.027(2) 0.0146(18)
C36 0.0382(16) 0.0457(16) 0.0357(16) 0.0210(14) 0.0124(14) 0.0075(13)
C37 0.0334(15) 0.0376(14) 0.0383(16) 0.0134(12) 0.0131(13) 0.0075(12)
C38 0.0411(17) 0.0530(18) 0.0443(19) 0.0070(14) 0.0175(15) 0.0026(15)
C39 0.0320(18) 0.119(4) 0.037(2) 0.010(2) 0.0090(15) 0.005(2)
C40 0.061(3) 0.157(5) 0.062(3) 0.067(3) 0.024(2) 0.047(3)
C41 0.092(3) 0.090(3) 0.093(3) 0.066(3) 0.049(3) 0.053(3)
C42 0.058(2) 0.0457(18) 0.068(2) 0.0253(16) 0.0300(19) 0.0217(17)
C43 0.102(3) 0.061(2) 0.041(2) 0.003(2) 0.025(2) 0.0086(18)
C44 0.172(6) 0.076(3) 0.051(3) 0.001(4) 0.052(4) -0.003(2)
C45 0.160(5) 0.062(3) 0.072(3) 0.012(3) 0.073(4) -0.011(2)
C46 0.066(2) 0.0283(15) 0.083(3) 0.0068(15) 0.047(2) 0.0066(16)
C47 0.090(3) 0.044(2) 0.134(5) 0.025(2) 0.068(4) 0.006(2)
C48 0.073(3) 0.042(2) 0.181(6) 0.027(2) 0.063(4) 0.017(3)
C49 0.049(2) 0.048(2) 0.137(4) 0.0214(18) 0.029(3) 0.040(3)
C50 0.0394(17) 0.0357(15) 0.080(3) 0.0110(13) 0.0233(18) 0.0224(17)
C51 0.060(2) 0.073(3) 0.070(3) 0.010(2) -0.002(2) 0.043(2)
C52 0.064(3) 0.089(3) 0.050(2) 0.001(2) 0.002(2) 0.034(2)
C53 0.056(2) 0.075(2) 0.041(2) 0.0142(19) 0.0110(17) 0.0153(18)
O20' 0.16(2) 0.151(19) 0.059(12) 0.058(15) 0.041(13) -0.035(8)
O23' 0.074(3) 0.081(6) 0.097(7) -0.011(4) 0.026(5) -0.019(4)
O10' 0.050(6) 0.032(5) 0.044(3) -0.014(4) -0.003(3) 0.014(3)
O11' 0.127(9) 0.051(5) 0.213(17) 0.008(5) 0.094(12) 0.026(8)
O14' 0.043(3) 0.029(6) 0.061(6) 0.011(4) 0.026(4) 0.019(3)
O16' 0.067(4) 0.085(4) 0.165(7) -0.007(3) 0.049(5) -0.029(4)
O19' 0.172(18) 0.076(16) 0.078(9) 0.023(12) 0.026(10) -0.021(11)
N10' 0.12(2) 0.097(10) 0.022(13) 0.054(15) 0.007(13) -0.009(13)
N11' 0.041(2) 0.084(7) 0.052(3) 0.004(5) 0.012(2) 0.006(5)
O24' 0.043(2) 0.137(6) 0.073(4) 0.003(4) 0.000(2) 0.017(5)

loop_
_atom_site_type_symbol
_atom_site_label
_atom_site_fract_x
_atom_site_fract_y
_atom_site_fract_z
_atom_site_U_iso_or_equiv
_atom_site_thermal_displace_type
_atom_site_calc_flag
_atom_site_refinement_flags
_atom_site_occupancy
_atom_site_disorder_assembly
_atom_site_disorder_group
Dy Dy1 0.288330(10) 0.971100(10) 0.243890(10) 0.03400(10) Uani d . 1.000 . .
Dy Dy2 0.084450(10) 0.647720(10) 0.063880(10) 0.02930(10) Uani d . 1.000 . .
O O1 0.40358(19) 1.09572(16) 0.2241(2) 0.0577(9) Uani d . 1.000 A .
O O2 0.47835(18) 1.01655(16) 0.32745(18) 0.0527(8) Uani d . 1.000 A .
O O3 0.9290(2) 1.0903(3) 0.3411(3) 0.0988(15) Uani d . 1.000 . .
O O4 0.8535(3) 1.0435(3) 0.4309(3) 0.0911(16) Uani d . 1.000 . .
O O5 0.12405(17) 0.91358(14) 0.23748(18) 0.0488(7) Uani d . 1.000 A .
O O6 0.04254(16) 0.78523(13) 0.11067(16) 0.0395(7) Uani d . 1.000 A .
O O7 -0.3214(3) 0.5943(3) 0.1974(3) 0.1315(19) Uani d . 1.000 . .
O O8 -0.2587(2) 0.5695(2) 0.0899(3) 0.0816(11) Uani d . 1.000 . .
O O9 0.31791(19) 0.85744(14) 0.32943(17) 0.0510(8) Uani d . 1.000 A .
O O10 0.2210(13) 0.7314(10) 0.2201(14) 0.052(3) Uani d P 0.552(6) A 1
O O11 0.2006(12) 0.4349(6) 0.3129(7) 0.108(4) Uani d P 0.552(6) A 1
O O12 0.3409(4) 0.4208(3) 0.4299(4) 0.138(2) Uani d . 1.000 A .
O O13 0.32544(18) 0.87284(14) 0.13393(18) 0.0486(7) Uani d . 1.000 A .
O O14 0.2068(17) 0.7471(12) 0.0279(17) 0.042(3) Uani d P 0.552(6) A 1
O O15 0.7221(3) 0.8169(3) 0.0730(4) 0.121(2) Uani d . 1.000 A .
O O16 0.6931(6) 0.9069(6) 0.1817(8) 0.118(3) Uani d UP 0.552(6) A 1
O O17 -0.02219(19) 0.43184(17) -0.15496(19) 0.0551(8) Uani d . 1.000 . .
O O18 0.0549(2) 0.58560(17) -0.10098(17) 0.0579(8) Uani d . 1.000 A .
O O19 -0.093(5) 0.274(3) -0.499(4) 0.124(9) Uani d P 0.552(6) A 1
O O20 0.002(3) 0.310(3) -0.564(3) 0.131(10) Uani d P 0.552(6) A 1
O O21 0.1757(2) 0.53620(17) 0.0789(2) 0.0587(9) Uani d . 1.000 A .
O O22 0.09576(17) 0.38329(17) 0.02968(18) 0.0543(8) Uani d . 1.000 . .
O O23 0.5378(9) 0.6545(7) 0.2803(8) 0.097(3) Uani d UP 0.552(6) A 1
O O24 0.6252(6) 0.5694(7) 0.3608(7) 0.096(2) Uani d UP 0.552(6) A 1
N N1 0.3146(3) 1.06292(18) 0.4102(2) 0.0534(10) Uani d . 1.000 A .
N N2 0.2726(3) 1.13707(19) 0.4196(3) 0.0622(11) Uani d . 1.000 . .
N N3 0.2018(2) 1.10703(16) 0.2480(2) 0.0447(9) Uani d . 1.000 A .
N N4 0.1392(2) 1.06919(19) 0.0772(2) 0.0512(9) Uani d . 1.000 . .
N N5 0.1847(2) 0.9962(2) 0.0805(2) 0.0485(9) Uani d . 1.000 A .
N N6 0.8551(3) 1.0784(3) 0.3639(3) 0.0704(14) Uani d . 1.000 . .
N N7 -0.2562(2) 0.6148(2) 0.1655(3) 0.0654(13) Uani d . 1.000 . .
N N8 0.2854(5) 0.4694(3) 0.3926(5) 0.101(2) Uani d . 1.000 . .
N N9 0.6611(3) 0.8432(3) 0.1008(4) 0.110(2) Uani d . 1.000 . .
N N10 -0.030(5) 0.329(5) -0.505(2) 0.087(9) Uani d P 0.552(6) A 1
N N11 0.5474(8) 0.5820(7) 0.2990(9) 0.065(3) Uani d UP 0.552(6) A 1
C C1 0.4830(3) 1.0713(2) 0.2735(2) 0.0456(10) Uani d . 1.000 A .
C C2 0.5837(3) 1.1049(2) 0.2650(3) 0.0485(10) Uani d . 1.000 . .
C C3 0.6724(3) 1.0806(2) 0.3206(3) 0.0491(11) Uani d . 1.000 . .
C C4 0.7627(3) 1.1081(2) 0.3079(3) 0.0557(11) Uani d . 1.000 . .
C C5 0.7681(4) 1.1602(3) 0.2423(3) 0.0727(17) Uani d . 1.000 . .
C C6 0.6801(4) 1.1851(4) 0.1880(4) 0.0850(17) Uani d . 1.000 . .
C C7 0.5876(3) 1.1573(3) 0.1984(3) 0.0684(14) Uani d . 1.000 . .
C C8 0.0542(2) 0.83835(19) 0.1921(2) 0.0368(9) Uani d . 1.000 . .
C C9 -0.0221(2) 0.8101(2) 0.2355(2) 0.0398(9) Uani d . 1.000 . .
C C10 -0.1026(2) 0.7295(2) 0.1832(2) 0.0413(10) Uani d . 1.000 . .
C C11 -0.1725(3) 0.7025(2) 0.2226(3) 0.0513(11) Uani d . 1.000 . .
C C12 -0.1656(4) 0.7535(3) 0.3120(3) 0.0702(17) Uani d . 1.000 . .
C C13 -0.0863(4) 0.8335(3) 0.3631(3) 0.0757(17) Uani d . 1.000 . .
C C14 -0.0138(3) 0.8627(3) 0.3259(3) 0.0596(14) Uani d . 1.000 . .
C C15 0.2815(2) 0.7701(2) 0.3055(2) 0.0427(9) Uani d . 1.000 . .
C C16 0.3276(2) 0.7174(2) 0.3800(2) 0.0411(9) Uani d . 1.000 A .
C C17 0.2849(3) 0.6216(2) 0.3564(3) 0.0490(11) Uani d . 1.000 . .
C C18 0.3326(4) 0.5723(2) 0.4209(3) 0.0654(13) Uani d . 1.000 A .
C C19 0.4211(5) 0.6131(3) 0.5060(4) 0.091(2) Uani d . 1.000 . .
C C20 0.4609(4) 0.7092(4) 0.5317(3) 0.0933(19) Uani d . 1.000 A .
C C21 0.4127(3) 0.7618(3) 0.4685(3) 0.0651(13) Uani d . 1.000 . .
C C22 0.3011(2) 0.7914(2) 0.0792(2) 0.0404(10) Uani d . 1.000 . .
C C23 0.3859(2) 0.7554(2) 0.0603(2) 0.0392(9) Uani d . 1.000 A .
C C24 0.4835(3) 0.8154(2) 0.0919(3) 0.0534(11) Uani d . 1.000 . .
C C25 0.5576(3) 0.7806(3) 0.0687(3) 0.0627(14) Uani d . 1.000 A .
C C26 0.5394(3) 0.6899(3) 0.0168(3) 0.0631(14) Uani d . 1.000 . .
C C27 0.4431(3) 0.6301(3) -0.0120(3) 0.0621(13) Uani d . 1.000 A .
C C28 0.3669(3) 0.6623(2) 0.0094(3) 0.0500(11) Uani d . 1.000 . .
C C29 0.0260(2) 0.5067(2) -0.1618(2) 0.0413(10) Uani d . 1.000 . .
C C30 0.0528(2) 0.5006(2) -0.2499(2) 0.0413(10) Uani d . 1.000 . .
C C31 0.0034(3) 0.4220(2) -0.3311(3) 0.0508(11) Uani d . 1.000 A .
C C32 0.0345(4) 0.4164(3) -0.4083(3) 0.0675(16) Uani d . 1.000 . .
C C33 0.1132(4) 0.4829(4) -0.4071(4) 0.084(2) Uani d . 1.000 A .
C C34 0.1607(4) 0.5611(4) -0.3273(4) 0.086(2) Uani d . 1.000 . .
C C35 0.1301(3) 0.5707(3) -0.2492(3) 0.0609(12) Uani d . 1.000 A .
C C36 0.1746(2) 0.4516(2) 0.0751(2) 0.0399(9) Uani d . 1.000 . .
C C37 0.2766(2) 0.4314(2) 0.1309(2) 0.0368(9) Uani d . 1.000 . .
C C38 0.3648(3) 0.5048(2) 0.1863(2) 0.0483(10) Uani d . 1.000 A .
C C39 0.4567(3) 0.4834(4) 0.2389(3) 0.0678(16) Uani d . 1.000 . .
C C40 0.4638(4) 0.3935(5) 0.2368(4) 0.086(2) Uani d . 1.000 A .
C C41 0.3769(4) 0.3214(4) 0.1822(4) 0.0787(17) Uani d . 1.000 . .
C C42 0.2830(3) 0.3397(2) 0.1286(3) 0.0535(11) Uani d . 1.000 A .
C C43 0.3712(4) 1.0616(3) 0.5023(3) 0.0725(14) Uani d . 1.000 . .
C C44 0.3677(6) 1.1353(4) 0.5717(4) 0.105(2) Uani d . 1.000 . .
C C45 0.3065(5) 1.1821(3) 0.5178(4) 0.097(2) Uani d . 1.000 A .
C C46 0.2056(3) 1.1571(2) 0.3338(3) 0.0560(13) Uani d . 1.000 A .
C C47 0.1488(4) 1.2217(3) 0.3384(5) 0.084(2) Uani d . 1.000 . .
C C48 0.0890(4) 1.2382(3) 0.2532(6) 0.096(2) Uani d . 1.000 . .
C C49 0.0825(3) 1.1894(3) 0.1616(4) 0.0776(16) Uani d . 1.000 . .
C C50 0.1413(3) 1.1238(2) 0.1650(3) 0.0510(13) Uani d . 1.000 A .
C C51 0.0960(3) 1.0761(3) -0.0173(3) 0.0741(16) Uani d . 1.000 A .
C C52 0.1132(3) 1.0081(3) -0.0761(3) 0.0746(16) Uani d . 1.000 . .
C C53 0.1689(3) 0.9601(3) -0.0123(3) 0.0605(12) Uani d . 1.000 . .
O O20' 0.038(4) 0.335(4) -0.545(3) 0.131(10) Uani d P 0.448(6) A 2
O O23' 0.5492(14) 0.6242(11) 0.3178(12) 0.097(3) Uani d P 0.448(6) A 2
O O10' 0.1998(17) 0.7139(14) 0.2273(18) 0.052(3) Uani d P 0.448(6) A 2
O O11' 0.1934(14) 0.4500(8) 0.3720(15) 0.126(7) Uani d P 0.448(6) A 2
O O14' 0.214(2) 0.7289(15) 0.042(2) 0.042(3) Uani d P 0.448(6) A 2
O O16' 0.6648(8) 0.9344(7) 0.1136(10) 0.118(3) Uani d P 0.448(6) A 2
O O19' -0.108(7) 0.296(3) -0.508(5) 0.124(9) Uani d P 0.448(6) A 2
N N10' -0.007(6) 0.337(6) -0.483(3) 0.087(9) Uani d P 0.448(6) A 2
N N11' 0.5531(11) 0.5397(8) 0.3049(11) 0.065(3) Uani d P 0.448(6) A 2
O O24' 0.6316(8) 0.5128(8) 0.3434(9) 0.096(2) Uani d P 0.448(6) A 2
H H3 0.67110 1.04600 0.36610 0.0590 Uiso c R 1.000 . .
H H5 0.83000 1.17830 0.23490 0.0870 Uiso c R 1.000 . .
H H24 0.49880 0.87770 0.12780 0.0640 Uiso c R 1.000 A .
H H26 0.59090 0.66910 0.00150 0.0750 Uiso c R 1.000 A .
H H27 0.42910 0.56750 -0.04620 0.0740 Uiso c R 1.000 . .
H H28 0.30180 0.62110 -0.01060 0.0600 Uiso c R 1.000 A .
H H31 -0.04940 0.37430 -0.33330 0.0610 Uiso c R 1.000 . .
H H33 0.13420 0.47550 -0.45920 0.1010 Uiso c R 1.000 . .
H H34 0.21380 0.60800 -0.32560 0.1040 Uiso c R 1.000 A .
H H35 0.16180 0.62460 -0.19590 0.0730 Uiso c R 1.000 . .
H H38 0.36230 0.56690 0.18820 0.0580 Uiso c R 1.000 . .
H H40 0.52730 0.38150 0.27230 0.1040 Uiso c R 1.000 . .
H H41 0.38060 0.25960 0.18070 0.0940 Uiso c R 1.000 A .
H H42 0.22380 0.28990 0.09100 0.0640 Uiso c R 1.000 . .
H H43 0.40860 1.01710 0.51870 0.0870 Uiso c R 1.000 . .
H H44 0.40090 1.14910 0.64090 0.1260 Uiso c R 1.000 . .
H H45 0.29000 1.23600 0.54300 0.1160 Uiso c R 1.000 . .
H H47 0.15160 1.25350 0.39920 0.1010 Uiso c R 1.000 . .
H H48 0.05110 1.28300 0.25520 0.1150 Uiso c R 1.000 . .
H H49 0.04120 1.20010 0.10180 0.0930 Uiso c R 1.000 . .
H H51 0.06030 1.12050 -0.03800 0.0890 Uiso c R 1.000 . .
H H52 0.09250 0.99570 -0.14480 0.0890 Uiso c R 1.000 . .
H H53 0.19210 0.90890 -0.03280 0.0730 Uiso c R 1.000 . .
H H6 0.68240 1.22100 0.14370 0.1020 Uiso c R 1.000 . .
H H7 0.52810 1.17390 0.16060 0.0820 Uiso c R 1.000 . .
H H10 -0.10950 0.69400 0.12220 0.0500 Uiso c R 1.000 . .
H H12 -0.21400 0.73400 0.33710 0.0850 Uiso c R 1.000 . .
H H13 -0.08070 0.86890 0.42360 0.0910 Uiso c R 1.000 . .
H H14 0.04010 0.91730 0.36140 0.0720 Uiso c R 1.000 . .
H H17 0.22510 0.59130 0.29830 0.0590 Uiso c R 1.000 A .
H H19 0.45400 0.57680 0.54590 0.1100 Uiso c R 1.000 A .
H H20 0.51960 0.73910 0.59090 0.1110 Uiso c R 1.000 . .
H H21 0.43840 0.82700 0.48640 0.0780 Uiso c R 1.000 A .

loop_
_atom_type_symbol
_atom_type_description
_atom_type_scat_dispersion_real
_atom_type_scat_dispersion_imag
_atom_type_scat_source
C C 0.0033 0.0016 'International Tables Vol C Tables 4.2.6.8 and 6.1.1.4'
H H 0.0000 0.0000 'International Tables Vol C Tables 4.2.6.8 and 6.1.1.4'
O O 0.0106 0.0060 'International Tables Vol C Tables 4.2.6.8 and 6.1.1.4'
N N 0.0061 0.0033 'International Tables Vol C Tables 4.2.6.8 and 6.1.1.4'
Dy Dy -0.1892 4.4098 'International Tables Vol C Tables 4.2.6.8 and 6.1.1.4'

loop_
_geom_angle_atom_site_label_1
_geom_angle_atom_site_label_2
_geom_angle_atom_site_label_3
_geom_angle_site_symmetry_1
_geom_angle_site_symmetry_3
_geom_angle
_geom_angle_publ_flag
O1 Dy1 O2 . . 53.79(9) no
O1 Dy1 O5 . . 146.83(9) no
O1 Dy1 O9 . . 132.71(10) no
O1 Dy1 O13 . . 85.78(9) no
O1 Dy1 N1 . . 92.97(10) no
O1 Dy1 N3 . . 76.10(9) no
O1 Dy1 N5 . . 75.17(10) no
O2 Dy1 O5 . . 152.54(8) no
O2 Dy1 O9 . . 79.08(9) no
O2 Dy1 O13 . . 80.33(9) no
O2 Dy1 N1 . . 79.47(12) no
O2 Dy1 N3 . . 115.08(9) no
O2 Dy1 N5 . . 124.91(9) no
O5 Dy1 O9 . . 78.83(9) no
O5 Dy1 O13 . . 112.50(9) no
O5 Dy1 N1 . . 81.09(11) no
O5 Dy1 N3 . . 72.07(8) no
O5 Dy1 N5 . . 82.41(9) no
O9 Dy1 O13 . . 82.31(8) no
O9 Dy1 N1 . . 80.84(9) no
O9 Dy1 N3 . . 136.38(9) no
O9 Dy1 N5 . . 143.44(9) no
O13 Dy1 N1 . . 155.77(11) no
O13 Dy1 N3 . . 138.76(8) no
O13 Dy1 N5 . . 76.31(9) no
N1 Dy1 N3 . . 63.33(10) no
N1 Dy1 N5 . . 126.76(10) no
N3 Dy1 N5 . . 63.43(9) no
O6 Dy2 O10 . . 74.2(4) no
O6 Dy2 O14 . . 83.5(5) no
O6 Dy2 O18 . . 120.81(8) no
O6 Dy2 O21 . . 157.47(9) no
O6 Dy2 O10' . . 74.9(6) no
O6 Dy2 O14' . . 89.4(7) no
O6 Dy2 O17 . 2_565 96.50(9) no
O6 Dy2 O22 . 2_565 75.08(9) no
O10 Dy2 O14 . . 74.4(7) no
O10 Dy2 O18 . . 141.0(5) no
O10 Dy2 O21 . . 83.4(4) no
O10 Dy2 O17 . 2_565 84.3(4) no
O10 Dy2 O22 . 2_565 143.1(5) no
O14 Dy2 O18 . . 72.3(5) no
O14 Dy2 O21 . . 92.8(5) no
O14 Dy2 O17 . 2_565 157.9(6) no
O14 Dy2 O22 . 2_565 121.6(6) no
O18 Dy2 O21 . . 78.58(10) no
O10' Dy2 O18 . . 149.3(7) no
O14' Dy2 O18 . . 74.0(7) no
O17 Dy2 O18 2_565 . 124.71(9) no
O18 Dy2 O22 . 2_565 73.73(10) no
O10' Dy2 O21 . . 82.6(6) no
O14' Dy2 O21 . . 85.2(7) no
O17 Dy2 O21 2_565 . 78.66(10) no
O21 Dy2 O22 . 2_565 124.61(9) no
O10' Dy2 O14' . . 80.4(9) no
O10' Dy2 O17 . 2_565 74.1(6) no
O10' Dy2 O22 . 2_565 136.8(7) no
O14' Dy2 O17 . 2_565 151.3(7) no
O14' Dy2 O22 . 2_565 129.3(7) no
O17 Dy2 O22 2_565 2_565 79.31(9) no
Dy1 O1 C1 . . 92.2(2) no
Dy1 O2 C1 . . 90.7(2) no
Dy1 O5 C8 . . 134.5(2) no
Dy2 O6 C8 . . 135.76(19) no
Dy1 O9 C15 . . 133.2(2) no
Dy2 O10 C15 . . 171.1(14) no
Dy2 O10' C15 . . 159.6(16) no
Dy1 O13 C22 . . 145.6(2) no
Dy2 O14 C22 . . 132.3(14) no
Dy2 O14' C22 . . 148.8(19) no
Dy2 O17 C29 2_565 . 149.3(2) no
Dy2 O18 C29 . . 138.4(2) no
Dy2 O21 C36 . . 147.8(2) no
Dy2 O22 C36 2_565 . 139.9(2) no
Dy1 N1 N2 . . 120.7(2) no
Dy1 N1 C43 . . 133.6(3) no
N2 N1 C43 . . 105.4(3) no
N1 N2 C45 . . 109.9(4) no
C45 N2 C46 . . 130.3(4) no
N1 N2 C46 . . 119.8(3) no
Dy1 N3 C50 . . 121.3(2) no
Dy1 N3 C46 . . 121.2(2) no
C46 N3 C50 . . 117.0(3) no
N5 N4 C51 . . 110.3(3) no
N5 N4 C50 . . 120.0(3) no
C50 N4 C51 . . 129.7(3) no
N4 N5 C53 . . 104.9(3) no
Dy1 N5 N4 . . 119.76(19) no
Dy1 N5 C53 . . 134.9(3) no
O4 N6 C4 . . 117.9(4) no
O3 N6 C4 . . 118.3(4) no
O3 N6 O4 . . 123.8(5) no
O7 N7 O8 . . 123.3(4) no
O7 N7 C11 . . 117.2(4) no
O8 N7 C11 . . 119.5(3) no
O11 N8 O12 . . 122.2(7) no
O11' N8 O12 . . 121.9(9) no
O11' N8 C18 . . 113.0(8) no
O11 N8 C18 . . 117.5(6) no
O12 N8 C18 . . 117.5(6) no
O15 N9 O16' . . 116.4(7) no
O15 N9 O16 . . 120.0(6) no
O15 N9 C25 . . 119.6(5) no
O16' N9 C25 . . 115.4(7) no
O16 N9 C25 . . 115.8(6) no
O19 N10 C32 . . 116(4) no
O20 N10 C32 . . 121(6) no
O19 N10 O20 . . 121(6) no
O19' N10' C32 . . 115(6) no
O19' N10' O20' . . 125(5) no
O20' N10' C32 . . 113(7) no
O23 N11 C39 . . 122.6(11) no
O24 N11 C39 . . 111.3(9) no
O23 N11 O24 . . 126.0(12) no
O23' N11' C39 . . 108.9(14) no
O24' N11' C39 . . 125.9(12) no
O23' N11' O24' . . 125.1(16) no
O1 C1 C2 . . 119.5(3) no
O2 C1 C2 . . 119.5(3) no
O1 C1 O2 . . 121.0(4) no
C1 C2 C3 . . 120.2(3) no
C3 C2 C7 . . 119.4(4) no
C1 C2 C7 . . 120.3(4) no
C2 C3 C4 . . 119.3(3) no
C3 C4 C5 . . 122.1(4) no
N6 C4 C3 . . 118.9(3) no
N6 C4 C5 . . 119.0(4) no
C4 C5 C6 . . 118.4(5) no
C5 C6 C7 . . 120.7(5) no
C2 C7 C6 . . 120.1(4) no
O6 C8 C9 . . 117.8(3) no
O5 C8 O6 . . 124.0(3) no
O5 C8 C9 . . 118.2(3) no
C8 C9 C14 . . 121.9(3) no
C10 C9 C14 . . 119.7(3) no
C8 C9 C10 . . 118.5(2) no
C9 C10 C11 . . 119.0(3) no
N7 C11 C12 . . 120.3(4) no
C10 C11 C12 . . 122.2(4) no
N7 C11 C10 . . 117.4(3) no
C11 C12 C13 . . 118.5(5) no
C12 C13 C14 . . 120.9(4) no
C9 C14 C13 . . 119.7(4) no
O9 C15 O10 . . 118.4(8) no
O9 C15 C16 . . 117.9(3) no
O9 C15 O10' . . 130.9(10) no
O10 C15 C16 . . 123.0(8) no
O10' C15 C16 . . 110.9(10) no
C15 C16 C21 . . 121.4(3) no
C17 C16 C21 . . 120.1(3) no
C15 C16 C17 . . 118.5(3) no
C16 C17 C18 . . 118.3(4) no
N8 C18 C19 . . 120.1(4) no
C17 C18 C19 . . 123.0(4) no
N8 C18 C17 . . 116.9(4) no
C18 C19 C20 . . 118.6(5) no
C19 C20 C21 . . 119.7(4) no
C16 C21 C20 . . 120.1(4) no
O14' C22 C23 . . 113.0(13) no
O14 C22 C23 . . 120.0(11) no
O13 C22 O14 . . 121.1(11) no
O13 C22 C23 . . 117.7(3) no
O13 C22 O14' . . 129.0(13) no
C22 C23 C28 . . 120.7(3) no
C24 C23 C28 . . 119.2(3) no
C22 C23 C24 . . 120.1(3) no
C23 C24 C25 . . 118.2(3) no
N9 C25 C24 . . 119.0(4) no
N9 C25 C26 . . 117.7(4) no
C24 C25 C26 . . 123.3(4) no
C25 C26 C27 . . 118.1(4) no
C26 C27 C28 . . 120.3(4) no
C23 C28 C27 . . 120.9(4) no
O17 C29 O18 . . 125.8(3) no
O17 C29 C30 . . 117.0(3) no
O18 C29 C30 . . 117.1(3) no
C29 C30 C31 . . 119.9(3) no
C29 C30 C35 . . 120.5(3) no
C31 C30 C35 . . 119.5(3) no
C30 C31 C32 . . 118.2(4) no
N10 C32 C33 . . 120(2) no
C31 C32 C33 . . 123.1(4) no
N10' C32 C31 . . 118(4) no
N10' C32 C33 . . 118(4) no
N10 C32 C31 . . 117(2) no
C32 C33 C34 . . 118.4(5) no
C33 C34 C35 . . 120.4(5) no
C30 C35 C34 . . 120.3(4) no
O21 C36 C37 . . 116.7(3) no
O21 C36 O22 . . 125.6(3) no
O22 C36 C37 . . 117.7(3) no
C38 C37 C42 . . 119.6(3) no
C36 C37 C38 . . 119.9(3) no
C36 C37 C42 . . 120.6(3) no
C37 C38 C39 . . 118.1(3) no
N11 C39 C40 . . 129.1(6) no
C38 C39 C40 . . 122.7(5) no
N11' C39 C38 . . 131.6(7) no
N11' C39 C40 . . 105.6(7) no
N11 C39 C38 . . 108.2(6) no
C39 C40 C41 . . 119.0(6) no
C40 C41 C42 . . 120.2(5) no
C37 C42 C41 . . 120.4(4) no
N1 C43 C44 . . 111.2(5) no
C43 C44 C45 . . 105.4(5) no
N2 C45 C44 . . 108.0(5) no
N2 C46 N3 . . 114.3(3) no
N2 C46 C47 . . 122.4(4) no
N3 C46 C47 . . 123.4(4) no
C46 C47 C48 . . 118.4(6) no
C47 C48 C49 . . 121.1(5) no
C48 C49 C50 . . 115.9(5) no
N3 C50 C49 . . 124.2(4) no
N4 C50 C49 . . 120.9(4) no
N3 C50 N4 . . 114.9(3) no
N4 C51 C52 . . 108.2(4) no
C51 C52 C53 . . 105.0(4) no
N5 C53 C52 . . 111.6(4) no
C2 C3 H3 . . 120.00 no
C4 C3 H3 . . 120.00 no
C4 C5 H5 . . 121.00 no
C6 C5 H5 . . 121.00 no
C5 C6 H6 . . 120.00 no
C7 C6 H6 . . 120.00 no
C2 C7 H7 . . 120.00 no
C6 C7 H7 . . 120.00 no
C9 C10 H10 . . 121.00 no
C11 C10 H10 . . 120.00 no
C11 C12 H12 . . 121.00 no
C13 C12 H12 . . 121.00 no
C12 C13 H13 . . 120.00 no
C14 C13 H13 . . 120.00 no
C9 C14 H14 . . 120.00 no
C13 C14 H14 . . 120.00 no
C16 C17 H17 . . 121.00 no
C18 C17 H17 . . 121.00 no
C18 C19 H19 . . 121.00 no
C20 C19 H19 . . 121.00 no
C19 C20 H20 . . 120.00 no
C21 C20 H20 . . 120.00 no
C16 C21 H21 . . 120.00 no
C20 C21 H21 . . 120.00 no
C23 C24 H24 . . 121.00 no
C25 C24 H24 . . 121.00 no
C25 C26 H26 . . 121.00 no
C27 C26 H26 . . 121.00 no
C26 C27 H27 . . 120.00 no
C28 C27 H27 . . 120.00 no
C23 C28 H28 . . 120.00 no
C27 C28 H28 . . 120.00 no
C30 C31 H31 . . 121.00 no
C32 C31 H31 . . 121.00 no
C32 C33 H33 . . 121.00 no
C34 C33 H33 . . 121.00 no
C33 C34 H34 . . 120.00 no
C35 C34 H34 . . 120.00 no
C30 C35 H35 . . 120.00 no
C34 C35 H35 . . 120.00 no
C37 C38 H38 . . 121.00 no
C39 C38 H38 . . 121.00 no
C39 C40 H40 . . 121.00 no
C41 C40 H40 . . 120.00 no
C40 C41 H41 . . 120.00 no
C42 C41 H41 . . 120.00 no
C37 C42 H42 . . 120.00 no
C41 C42 H42 . . 120.00 no
N1 C43 H43 . . 124.00 no
C44 C43 H43 . . 124.00 no
C43 C44 H44 . . 127.00 no
C45 C44 H44 . . 127.00 no
N2 C45 H45 . . 126.00 no
C44 C45 H45 . . 126.00 no
C46 C47 H47 . . 121.00 no
C48 C47 H47 . . 121.00 no
C47 C48 H48 . . 119.00 no
C49 C48 H48 . . 119.00 no
C48 C49 H49 . . 122.00 no
C50 C49 H49 . . 122.00 no
N4 C51 H51 . . 126.00 no
C52 C51 H51 . . 126.00 no
C51 C52 H52 . . 127.00 no
C53 C52 H52 . . 128.00 no
N5 C53 H53 . . 124.00 no
C52 C53 H53 . . 124.00 no

loop_
_geom_bond_atom_site_label_1
_geom_bond_atom_site_label_2
_geom_bond_site_symmetry_2
_geom_bond_distance
_geom_bond_publ_flag
Dy1 O1 . 2.404(3) no
Dy1 O2 . 2.433(3) no
Dy1 O5 . 2.314(3) no
Dy1 O9 . 2.307(2) no
Dy1 O13 . 2.274(3) no
Dy1 N1 . 2.472(3) no
Dy1 N3 . 2.549(3) no
Dy1 N5 . 2.478(3) no
Dy2 O6 . 2.294(2) no
Dy2 O10 . 2.358(19) no
Dy2 O14 . 2.38(2) no
Dy2 O18 . 2.322(2) no
Dy2 O21 . 2.272(3) no
Dy2 O10' . 2.29(2) no
Dy2 O14' . 2.20(3) no
Dy2 O17 2_565 2.277(3) no
Dy2 O22 2_565 2.339(3) no
O1 C1 . 1.256(5) no
O2 C1 . 1.259(4) no
O3 N6 . 1.218(6) no
O4 N6 . 1.216(6) no
O5 C8 . 1.249(4) no
O6 C8 . 1.263(4) no
O7 N7 . 1.213(6) no
O8 N7 . 1.193(5) no
O9 C15 . 1.250(4) no
O10 C15 . 1.207(19) no
O10' C15 . 1.32(2) no
O11 N8 . 1.283(14) no
O11' N8 . 1.20(2) no
O12 N8 . 1.215(8) no
O13 C22 . 1.247(4) no
O14 C22 . 1.26(2) no
O14' C22 . 1.28(3) no
O15 N9 . 1.186(7) no
O16 N9 . 1.267(12) no
O16' N9 . 1.329(12) no
O17 C29 . 1.251(4) no
O18 C29 . 1.247(4) no
O19 N10 . 1.15(10) no
O19' N10' . 1.34(13) no
O20 N10 . 1.15(7) no
O20' N10' . 1.31(9) no
O21 C36 . 1.251(4) no
O22 C36 . 1.249(4) no
O23 N11 . 1.183(15) no
O23' N11' . 1.26(2) no
O24 N11 . 1.222(15) no
O24' N11' . 1.23(2) no
N1 C43 . 1.320(5) no
N1 N2 . 1.354(5) no
N2 C45 . 1.360(7) no
N2 C46 . 1.406(6) no
N3 C46 . 1.340(5) no
N3 C50 . 1.319(5) no
N4 C51 . 1.348(5) no
N4 N5 . 1.358(4) no
N4 C50 . 1.402(5) no
N5 C53 . 1.313(5) no
N6 C4 . 1.465(6) no
N7 C11 . 1.476(5) no
N8 C18 . 1.482(6) no
N9 C25 . 1.459(7) no
N10 C32 . 1.60(5) no
N10' C32 . 1.34(6) no
N11 C39 . 1.632(13) no
N11' C39 . 1.369(16) no
C1 C2 . 1.498(6) no
C2 C3 . 1.381(6) no
C2 C7 . 1.385(6) no
C3 C4 . 1.376(6) no
C4 C5 . 1.374(6) no
C5 C6 . 1.372(8) no
C6 C7 . 1.388(8) no
C8 C9 . 1.500(4) no
C9 C10 . 1.380(4) no
C9 C14 . 1.387(5) no
C10 C11 . 1.374(5) no
C11 C12 . 1.374(6) no
C12 C13 . 1.365(7) no
C13 C14 . 1.389(7) no
C15 C16 . 1.497(4) no
C16 C17 . 1.380(4) no
C16 C21 . 1.373(5) no
C17 C18 . 1.369(5) no
C18 C19 . 1.361(8) no
C19 C20 . 1.375(8) no
C20 C21 . 1.397(7) no
C22 C23 . 1.499(4) no
C23 C24 . 1.378(5) no
C23 C28 . 1.386(5) no
C24 C25 . 1.377(6) no
C25 C26 . 1.362(6) no
C26 C27 . 1.370(6) no
C27 C28 . 1.375(6) no
C29 C30 . 1.494(4) no
C30 C31 . 1.385(5) no
C30 C35 . 1.381(6) no
C31 C32 . 1.376(7) no
C32 C33 . 1.359(8) no
C33 C34 . 1.370(8) no
C34 C35 . 1.384(7) no
C36 C37 . 1.497(4) no
C37 C42 . 1.382(4) no
C37 C38 . 1.379(5) no
C38 C39 . 1.380(6) no
C39 C40 . 1.358(9) no
C40 C41 . 1.357(9) no
C41 C42 . 1.384(7) no
C43 C44 . 1.391(8) no
C44 C45 . 1.337(9) no
C46 C47 . 1.368(7) no
C47 C48 . 1.338(10) no
C48 C49 . 1.392(9) no
C49 C50 . 1.388(6) no
C51 C52 . 1.336(6) no
C52 C53 . 1.390(6) no
C3 H3 . 0.9300 no
C5 H5 . 0.9300 no
C6 H6 . 0.9300 no
C7 H7 . 0.9300 no
C10 H10 . 0.9300 no
C12 H12 . 0.9300 no
C13 H13 . 0.9300 no
C14 H14 . 0.9300 no
C17 H17 . 0.9300 no
C19 H19 . 0.9300 no
C20 H20 . 0.9300 no
C21 H21 . 0.9300 no
C24 H24 . 0.9300 no
C26 H26 . 0.9300 no
C27 H27 . 0.9300 no
C28 H28 . 0.9300 no
C31 H31 . 0.9300 no
C33 H33 . 0.9300 no
C34 H34 . 0.9300 no
C35 H35 . 0.9300 no
C38 H38 . 0.9300 no
C40 H40 . 0.9300 no
C41 H41 . 0.9300 no
C42 H42 . 0.9300 no
C43 H43 . 0.9300 no
C44 H44 . 0.9300 no
C45 H45 . 0.9300 no
C47 H47 . 0.9300 no
C48 H48 . 0.9300 no
C49 H49 . 0.9300 no
C51 H51 . 0.9300 no
C52 H52 . 0.9300 no
C53 H53 . 0.9300 no

loop_
_geom_hbond_atom_site_label_D
_geom_hbond_atom_site_label_H
_geom_hbond_atom_site_label_A
_geom_hbond_site_symmetry_A
_geom_hbond_distance_DH
_geom_hbond_distance_HA
_geom_hbond_distance_DA
_geom_hbond_angle_DHA
_geom_hbond_publ_flag
C10 H10 O22 2_565 0.93 2.45 3.366(4) 170 yes
C43 H43 O2 2_676 0.93 2.47 3.212(5) 137 yes
C51 H51 O6 2_575 0.93 2.32 3.243(5) 172 yes

loop_
_geom_torsion_atom_site_label_1
_geom_torsion_atom_site_label_2
_geom_torsion_atom_site_label_3
_geom_torsion_atom_site_label_4
_geom_torsion_site_symmetry_1
_geom_torsion_site_symmetry_3
_geom_torsion_site_symmetry_4
_geom_torsion
_geom_torsion_publ_flag
O2 Dy1 O1 C1 . . . 8.58(18) no
O5 Dy1 O1 C1 . . . 161.44(18) no
O9 Dy1 O1 C1 . . . 3.0(2) no
O13 Dy1 O1 C1 . . . -72.5(2) no
N1 Dy1 O1 C1 . . . 83.2(2) no
N3 Dy1 O1 C1 . . . 144.8(2) no
N5 Dy1 O1 C1 . . . -149.5(2) no
O1 Dy1 O2 C1 . . . -8.55(18) no
O5 Dy1 O2 C1 . . . -155.8(2) no
O9 Dy1 O2 C1 . . . 167.2(2) no
O13 Dy1 O2 C1 . . . 83.29(19) no
N1 Dy1 O2 C1 . . . -110.2(2) no
N3 Dy1 O2 C1 . . . -56.4(2) no
N5 Dy1 O2 C1 . . . 17.6(2) no
O1 Dy1 O5 C8 . . . 124.8(3) no
O2 Dy1 O5 C8 . . . -108.2(3) no
O9 Dy1 O5 C8 . . . -71.2(3) no
O13 Dy1 O5 C8 . . . 5.6(3) no
N1 Dy1 O5 C8 . . . -153.5(3) no
N3 Dy1 O5 C8 . . . 141.8(3) no
N5 Dy1 O5 C8 . . . 77.3(3) no
O1 Dy1 O9 C15 . . . -130.3(3) no
O2 Dy1 O9 C15 . . . -135.0(3) no
O5 Dy1 O9 C15 . . . 61.5(3) no
O13 Dy1 O9 C15 . . . -53.4(3) no
N1 Dy1 O9 C15 . . . 144.1(3) no
N3 Dy1 O9 C15 . . . 110.0(3) no
N5 Dy1 O9 C15 . . . 1.0(4) no
O1 Dy1 O13 C22 . . . -168.1(4) no
O2 Dy1 O13 C22 . . . 137.9(4) no
O5 Dy1 O13 C22 . . . -16.7(4) no
O9 Dy1 O13 C22 . . . 57.7(4) no
N1 Dy1 O13 C22 . . . 104.0(4) no
N3 Dy1 O13 C22 . . . -104.9(4) no
N5 Dy1 O13 C22 . . . -92.4(4) no
O1 Dy1 N1 N2 . . . 72.0(3) no
O1 Dy1 N1 C43 . . . -101.8(4) no
O2 Dy1 N1 N2 . . . 124.3(3) no
O2 Dy1 N1 C43 . . . -49.5(4) no
O5 Dy1 N1 N2 . . . -75.2(3) no
O5 Dy1 N1 C43 . . . 111.0(4) no
O9 Dy1 N1 N2 . . . -155.2(3) no
O9 Dy1 N1 C43 . . . 31.0(4) no
O13 Dy1 N1 N2 . . . 158.3(3) no
O13 Dy1 N1 C43 . . . -15.5(6) no
N3 Dy1 N1 N2 . . . -0.8(3) no
N3 Dy1 N1 C43 . . . -174.7(5) no
N5 Dy1 N1 N2 . . . -1.7(4) no
N5 Dy1 N1 C43 . . . -175.5(4) no
O1 Dy1 N3 C46 . . . -105.0(3) no
O1 Dy1 N3 C50 . . . 83.1(3) no
O2 Dy1 N3 C46 . . . -67.0(3) no
O2 Dy1 N3 C50 . . . 121.1(3) no
O5 Dy1 N3 C46 . . . 84.4(3) no
O5 Dy1 N3 C50 . . . -87.4(3) no
O9 Dy1 N3 C46 . . . 33.8(3) no
O9 Dy1 N3 C50 . . . -138.0(3) no
O13 Dy1 N3 C46 . . . -171.6(3) no
O13 Dy1 N3 C50 . . . 16.5(3) no
N1 Dy1 N3 C46 . . . -4.4(3) no
N1 Dy1 N3 C50 . . . -176.3(3) no
N5 Dy1 N3 C46 . . . 174.8(3) no
N5 Dy1 N3 C50 . . . 3.0(3) no
O1 Dy1 N5 N4 . . . -79.5(2) no
O1 Dy1 N5 C53 . . . 91.4(4) no
O2 Dy1 N5 N4 . . . -101.1(2) no
O2 Dy1 N5 C53 . . . 69.8(4) no
O5 Dy1 N5 N4 . . . 75.8(2) no
O5 Dy1 N5 C53 . . . -113.3(4) no
O9 Dy1 N5 N4 . . . 135.3(2) no
O9 Dy1 N5 C53 . . . -53.8(4) no
O13 Dy1 N5 N4 . . . -168.7(3) no
O13 Dy1 N5 C53 . . . 2.2(4) no
N1 Dy1 N5 N4 . . . 3.0(3) no
N1 Dy1 N5 C53 . . . 173.9(4) no
N3 Dy1 N5 N4 . . . 2.1(2) no
N3 Dy1 N5 C53 . . . 173.0(4) no
O10 Dy2 O6 C8 . . . -34.4(5) no
O14 Dy2 O6 C8 . . . -110.0(6) no
O18 Dy2 O6 C8 . . . -174.9(3) no
O21 Dy2 O6 C8 . . . -28.2(4) no
O17 Dy2 O6 C8 2_565 . . 47.8(3) no
O22 Dy2 O6 C8 2_565 . . 124.9(3) no
O6 Dy2 O14 C22 . . . 92.0(19) no
O10 Dy2 O14 C22 . . . 16.6(18) no
O18 Dy2 O14 C22 . . . -143(2) no
O21 Dy2 O14 C22 . . . -65.7(19) no
O17 Dy2 O14 C22 2_565 . . 1(3) no
O22 Dy2 O14 C22 2_565 . . 160.0(16) no
O6 Dy2 O18 C29 . . . -142.6(3) no
O10 Dy2 O18 C29 . . . 114.0(7) no
O14 Dy2 O18 C29 . . . 146.6(7) no
O21 Dy2 O18 C29 . . . 49.8(4) no
O17 Dy2 O18 C29 2_565 . . -17.6(4) no
O22 Dy2 O18 C29 2_565 . . -81.7(4) no
O6 Dy2 O21 C36 . . . 124.1(4) no
O10 Dy2 O21 C36 . . . 130.1(6) no
O14 Dy2 O21 C36 . . . -155.9(7) no
O18 Dy2 O21 C36 . . . -84.6(4) no
O17 Dy2 O21 C36 2_565 . . 44.6(4) no
O22 Dy2 O21 C36 2_565 . . -23.7(5) no
O6 Dy2 O17 C29 . 2_565 2_565 139.3(5) no
O10 Dy2 O17 C29 . 2_565 2_565 -147.4(6) no
O14 Dy2 O17 C29 . 2_565 2_565 -131.9(15) no
O18 Dy2 O17 C29 . 2_565 2_565 4.4(5) no
O21 Dy2 O17 C29 . 2_565 2_565 -63.0(5) no
O6 Dy2 O22 C36 . 2_565 2_565 -157.9(3) no
O10 Dy2 O22 C36 . 2_565 2_565 -123.4(7) no
O14 Dy2 O22 C36 . 2_565 2_565 129.6(7) no
O18 Dy2 O22 C36 . 2_565 2_565 73.1(3) no
O21 Dy2 O22 C36 . 2_565 2_565 9.9(4) no
Dy1 O1 C1 O2 . . . -15.7(3) no
Dy1 O1 C1 C2 . . . 161.9(3) no
Dy1 O2 C1 O1 . . . 15.5(3) no
Dy1 O2 C1 C2 . . . -162.1(3) no
Dy1 O5 C8 C9 . . . 155.8(2) no
Dy1 O5 C8 O6 . . . -25.6(5) no
Dy2 O6 C8 C9 . . . -80.8(4) no
Dy2 O6 C8 O5 . . . 100.6(3) no
Dy1 O9 C15 C16 . . . 174.5(2) no
Dy1 O9 C15 O10 . . . 3.7(12) no
Dy1 O13 C22 C23 . . . -150.7(3) no
Dy1 O13 C22 O14 . . . 41.3(13) no
Dy2 O14 C22 O13 . . . -88.0(17) no
Dy2 O14 C22 C23 . . . 104.4(17) no
Dy2 O17 C29 C30 2_565 . . 170.0(3) no
Dy2 O17 C29 O18 2_565 . . -8.9(7) no
Dy2 O18 C29 O17 . . . 19.0(6) no
Dy2 O18 C29 C30 . . . -159.9(2) no
Dy2 O21 C36 C37 . . . -157.9(3) no
Dy2 O21 C36 O22 . . . 21.4(6) no
Dy2 O22 C36 C37 2_565 . . 176.2(2) no
Dy2 O22 C36 O21 2_565 . . -3.1(5) no
C43 N1 N2 C46 . . . -178.9(4) no
Dy1 N1 C43 C44 . . . 173.6(4) no
N2 N1 C43 C44 . . . -0.9(6) no
Dy1 N1 N2 C45 . . . -173.7(4) no
Dy1 N1 N2 C46 . . . 5.8(5) no
C43 N1 N2 C45 . . . 1.7(6) no
C46 N2 C45 C44 . . . 178.8(5) no
N1 N2 C46 C47 . . . 170.0(4) no
C45 N2 C46 C47 . . . -10.7(8) no
C45 N2 C46 N3 . . . 169.9(5) no
N1 N2 C45 C44 . . . -1.9(7) no
N1 N2 C46 N3 . . . -9.4(6) no
Dy1 N3 C46 N2 . . . 8.7(4) no
Dy1 N3 C50 N4 . . . -7.3(4) no
C46 N3 C50 N4 . . . -179.5(3) no
C50 N3 C46 C47 . . . 1.5(6) no
Dy1 N3 C50 C49 . . . 172.3(3) no
C46 N3 C50 C49 . . . 0.1(6) no
C50 N3 C46 N2 . . . -179.1(3) no
Dy1 N3 C46 C47 . . . -170.7(4) no
C51 N4 N5 C53 . . . 0.4(4) no
C51 N4 C50 C49 . . . 8.9(6) no
C50 N4 N5 C53 . . . 179.8(4) no
C51 N4 N5 Dy1 . . . 173.7(3) no
C50 N4 C51 C52 . . . -179.5(4) no
N5 N4 C51 C52 . . . -0.2(5) no
N5 N4 C50 C49 . . . -170.4(4) no
C50 N4 N5 Dy1 . . . -6.9(4) no
C51 N4 C50 N3 . . . -171.5(4) no
N5 N4 C50 N3 . . . 9.2(5) no
N4 N5 C53 C52 . . . -0.4(5) no
Dy1 N5 C53 C52 . . . -172.2(3) no
O3 N6 C4 C3 . . . 168.8(4) no
O3 N6 C4 C5 . . . -9.4(6) no
O4 N6 C4 C3 . . . -11.5(6) no
O4 N6 C4 C5 . . . 170.4(4) no
O8 N7 C11 C12 . . . -177.2(4) no
O8 N7 C11 C10 . . . 2.2(5) no
O7 N7 C11 C12 . . . 5.1(6) no
O7 N7 C11 C10 . . . -175.6(4) no
O11 N8 C18 C17 . . . -3.6(12) no
O11 N8 C18 C19 . . . 178.4(10) no
O12 N8 C18 C17 . . . 158.2(6) no
O12 N8 C18 C19 . . . -19.9(10) no
O16 N9 C25 C24 . . . 31.5(8) no
O15 N9 C25 C26 . . . 7.4(7) no
O15 N9 C25 C24 . . . -172.6(5) no
O16 N9 C25 C26 . . . -148.5(6) no
O20 N10 C32 C33 . . . 17(7) no
O19 N10 C32 C33 . . . 177(5) no
O20 N10 C32 C31 . . . -166(5) no
O19 N10 C32 C31 . . . -5(7) no
O23 N11 C39 C38 . . . -15.1(14) no
O24 N11 C39 C38 . . . 167.6(8) no
O24 N11 C39 C40 . . . -12.5(13) no
O23 N11 C39 C40 . . . 164.8(11) no
O2 C1 C2 C7 . . . 173.5(3) no
O1 C1 C2 C7 . . . -4.2(5) no
O2 C1 C2 C3 . . . -3.9(5) no
O1 C1 C2 C3 . . . 178.4(3) no
C1 C2 C7 C6 . . . -177.5(4) no
C3 C2 C7 C6 . . . -0.1(6) no
C7 C2 C3 C4 . . . -0.7(6) no
C1 C2 C3 C4 . . . 176.7(3) no
C2 C3 C4 C5 . . . 0.8(6) no
C2 C3 C4 N6 . . . -177.3(4) no
N6 C4 C5 C6 . . . 178.0(4) no
C3 C4 C5 C6 . . . -0.1(6) no
C4 C5 C6 C7 . . . -0.7(7) no
C5 C6 C7 C2 . . . 0.8(7) no
O6 C8 C9 C14 . . . 178.3(3) no
O6 C8 C9 C10 . . . -1.9(4) no
O5 C8 C9 C10 . . . 176.8(3) no
O5 C8 C9 C14 . . . -3.0(5) no
C14 C9 C10 C11 . . . -0.7(5) no
C8 C9 C14 C13 . . . -179.9(4) no
C8 C9 C10 C11 . . . 179.5(3) no
C10 C9 C14 C13 . . . 0.3(6) no
C9 C10 C11 N7 . . . -178.7(3) no
C9 C10 C11 C12 . . . 0.6(6) no
C10 C11 C12 C13 . . . -0.2(7) no
N7 C11 C12 C13 . . . 179.2(4) no
C11 C12 C13 C14 . . . -0.2(7) no
C12 C13 C14 C9 . . . 0.2(7) no
O9 C15 C16 C17 . . . 177.0(3) no
O10 C15 C16 C21 . . . 165.1(12) no
O9 C15 C16 C21 . . . -5.3(5) no
O10 C15 C16 C17 . . . -12.6(12) no
C21 C16 C17 C18 . . . -3.1(6) no
C17 C16 C21 C20 . . . 4.5(6) no
C15 C16 C17 C18 . . . 174.6(4) no
C15 C16 C21 C20 . . . -173.1(4) no
C16 C17 C18 N8 . . . -179.3(5) no
C16 C17 C18 C19 . . . -1.3(8) no
C17 C18 C19 C20 . . . 4.2(9) no
N8 C18 C19 C20 . . . -177.9(6) no
C18 C19 C20 C21 . . . -2.6(9) no
C19 C20 C21 C16 . . . -1.6(8) no
O14 C22 C23 C28 . . . -19.0(12) no
O14 C22 C23 C24 . . . 159.7(11) no
O13 C22 C23 C28 . . . 172.9(3) no
O13 C22 C23 C24 . . . -8.4(4) no
C28 C23 C24 C25 . . . 1.9(5) no
C22 C23 C24 C25 . . . -176.9(3) no
C24 C23 C28 C27 . . . -1.7(5) no
C22 C23 C28 C27 . . . 177.1(3) no
C23 C24 C25 C26 . . . -0.5(6) no
C23 C24 C25 N9 . . . 179.5(4) no
C24 C25 C26 C27 . . . -1.3(6) no
N9 C25 C26 C27 . . . 178.8(4) no
C25 C26 C27 C28 . . . 1.5(6) no
C26 C27 C28 C23 . . . 0.0(6) no
O18 C29 C30 C35 . . . 18.0(5) no
O17 C29 C30 C35 . . . -161.0(3) no
O17 C29 C30 C31 . . . 15.9(5) no
O18 C29 C30 C31 . . . -165.1(3) no
C31 C30 C35 C34 . . . -2.3(6) no
C35 C30 C31 C32 . . . 0.7(6) no
C29 C30 C31 C32 . . . -176.3(4) no
C29 C30 C35 C34 . . . 174.6(4) no
C30 C31 C32 C33 . . . 2.0(7) no
C30 C31 C32 N10 . . . -175(3) no
C31 C32 C33 C34 . . . -2.9(8) no
N10 C32 C33 C34 . . . 174(3) no
C32 C33 C34 C35 . . . 1.2(9) no
C33 C34 C35 C30 . . . 1.4(8) no
O22 C36 C37 C42 . . . 2.3(4) no
O21 C36 C37 C38 . . . 2.6(4) no
O21 C36 C37 C42 . . . -178.3(3) no
O22 C36 C37 C38 . . . -176.8(3) no
C36 C37 C38 C39 . . . 178.2(3) no
C42 C37 C38 C39 . . . -0.9(5) no
C38 C37 C42 C41 . . . 0.6(6) no
C36 C37 C42 C41 . . . -178.5(4) no
C37 C38 C39 N11 . . . -179.0(5) no
C37 C38 C39 C40 . . . 1.1(6) no
N11 C39 C40 C41 . . . 179.0(7) no
C38 C39 C40 C41 . . . -1.1(8) no
C39 C40 C41 C42 . . . 0.8(8) no
C40 C41 C42 C37 . . . -0.6(8) no
N1 C43 C44 C45 . . . -0.2(8) no
C43 C44 C45 N2 . . . 1.2(8) no
N2 C46 C47 C48 . . . 178.3(5) no
N3 C46 C47 C48 . . . -2.3(8) no
C46 C47 C48 C49 . . . 1.5(8) no
C47 C48 C49 C50 . . . 0.0(8) no
C48 C49 C50 N3 . . . -0.9(7) no
C48 C49 C50 N4 . . . 178.7(4) no
N4 C51 C52 C53 . . . -0.1(5) no
C51 C52 C53 N5 . . . 0.3(5) no
